data_4321890
loop_
_publ_author_name
'Donald J. Darensbourg'
'Way-Zen Lee'
'M. Jason Adams'
'David L. Larkins'
'Joseph H. Reibenspies'

_publ_section_title
;
 Diamond-Shaped Heterometallic Complexes of Iron(II) and Copper(I) Bridged
 by Cyanide Groups
;
_journal_name_full 'Inorganic Chemistry'
_journal_page_first 1378
_journal_page_last 1379
_journal_paper_doi 10.1021/ic981419h
_journal_volume 38
_journal_year 1999
_chemical_formula_sum 'C61 H71 Cu Fe N2 O P3'
_chemical_formula_weight 1060.50
_chemical_name_systematic
;
 ?
;
_space_group_IT_number 2
_symmetry_cell_setting triclinic
_symmetry_space_group_name_Hall '-P 1'
_symmetry_space_group_name_H-M 'P -1'
_atom_sites_solution_hydrogens geom
_atom_sites_solution_primary direct
_atom_sites_solution_secondary difmap
_audit_creation_method SHELXL
_cell_angle_alpha 67.049(9)
_cell_angle_beta 69.073(7)
_cell_angle_gamma 80.748(9)
_cell_formula_units_Z 2
_cell_length_a 13.3707(9)
_cell_length_b 13.876(2)
_cell_length_c 15.115(2)
_cell_measurement_temperature 293(2)
_cell_volume 2411.2(5)
_computing_structure_refinement 'SHELXL-93 (Sheldrick, 1993)'
_computing_structure_solution 'SHELXS-86 (Sheldrick, 1990)'
_diffrn_ambient_temperature 293(2)
_diffrn_radiation_monochromator graphite
_diffrn_radiation_source 'fine-focus sealed tube'
_diffrn_radiation_type MoK\a
_diffrn_radiation_wavelength 0.71073
_diffrn_reflns_av_R_equivalents 0.0376
_diffrn_reflns_av_sigmaI/netI 0.1122
_diffrn_reflns_limit_h_max 18
_diffrn_reflns_limit_h_min 0
_diffrn_reflns_limit_k_max 18
_diffrn_reflns_limit_k_min -18
_diffrn_reflns_limit_l_max 21
_diffrn_reflns_limit_l_min -19
_diffrn_reflns_number 14646
_diffrn_reflns_theta_max 30.38
_diffrn_reflns_theta_min 2.01
_exptl_absorpt_coefficient_mu 0.889
_exptl_crystal_density_diffrn 1.461
_exptl_crystal_F_000 1118
_refine_diff_density_max 1.028
_refine_diff_density_min -0.494
_refine_diff_density_rms 0.091
_refine_ls_extinction_coef 0.0000(14)
_refine_ls_extinction_expression Fc^*^=kFc[1+0.001xFc^2^\l^3^/sin(2\q)]^-1/4^
_refine_ls_extinction_method SHELXL
_refine_ls_goodness_of_fit_all 0.862
_refine_ls_goodness_of_fit_obs 0.856
_refine_ls_matrix_type full
_refine_ls_number_parameters 506
_refine_ls_number_reflns 14036
_refine_ls_number_restraints 10
_refine_ls_restrained_S_all 0.878
_refine_ls_restrained_S_obs 0.861
_refine_ls_R_factor_all 0.1726
_refine_ls_R_factor_obs 0.0840
_refine_ls_shift/esd_max -5.287
_refine_ls_shift/esd_mean 0.099
_refine_ls_structure_factor_coef Fsqd
_refine_ls_weighting_details 'w=1/[\s^2^(Fo^2^)+(0.2089P)^2^+3.6103P] where P=(Fo^2^+2Fc^2^)/3'
_refine_ls_weighting_scheme calc
_refine_ls_wR_factor_all 0.3328
_refine_ls_wR_factor_obs 0.2334
_reflns_number_observed 6924
_reflns_number_total 14089
_reflns_observed_criterion >2sigma(I)
_cod_data_source_file ic981419h_2.cif
_cod_data_source_block dd382
_cod_depositor_comments
;
The following automatic conversions were performed:

'_refine_ls_weighting_scheme' value 'calc
w=1/[\s^2^(Fo^2^)+(0.2089P)^2^+3.6103P] where P=(Fo^2^+2Fc^2^)/3' was
changed to 'calc'. New tag '_refine_ls_weighting_details' was
created. The value of the new tag was set to
'w=1/[\s^2^(Fo^2^)+(0.2089P)^2^+3.6103P] where P=(Fo^2^+2Fc^2^)/3'.

Automatic conversion script
Id: cif_fix_values 3143 2015-03-26 13:38:13Z robertas 
;
_cod_original_cell_volume 2411.2(4)
_cod_database_code 4321890

loop_
_symmetry_equiv_pos_as_xyz
'x, y, z'
'-x, -y, -z'

loop_
_atom_site_aniso_label
_atom_site_aniso_U_11
_atom_site_aniso_U_22
_atom_site_aniso_U_33
_atom_site_aniso_U_23
_atom_site_aniso_U_13
_atom_site_aniso_U_12
Fe1 0.0462(5) 0.0646(6) 0.0449(5) -0.0075(4) -0.0192(4) -0.0079(4)
C1 0.048(7) 0.152(16) 0.333(26) 0.062(16) 0.011(11) 0.035(9)
C2 0.111(13) 0.511(45) 0.192(18) -0.106(24) -0.085(13) -0.087(19)
C3 0.142(13) 0.191(16) 0.153(12) 0.033(12) -0.118(11) -0.007(12)
C4 0.115(12) 0.111(11) 0.400(34) -0.053(16) -0.161(18) 0.046(9)
C5 0.096(9) 0.158(13) 0.123(10) 0.019(9) -0.068(8) -0.014(8)
C8 0.186(15) 0.170(13) 0.092(9) -0.084(9) -0.027(9) -0.005(11)
C7 0.052(3) 0.045(3) 0.041(3) -0.016(2) -0.012(3) -0.010(3)
C6 0.045(3) 0.053(3) 0.044(3) -0.014(3) -0.011(3) -0.002(3)
N1 0.064(3) 0.048(3) 0.043(3) -0.016(2) -0.014(2) -0.003(2)
N2 0.047(3) 0.052(3) 0.053(3) -0.018(2) -0.005(2) -0.005(2)
O1 0.203(13) 0.473(25) 0.147(9) -0.197(14) 0.002(8) -0.140(14)
Cu1 0.0419(4) 0.0355(3) 0.0389(3) -0.0152(3) -0.0099(3) -0.0007(3)
P1 0.0386(7) 0.0364(7) 0.0394(7) -0.0176(5) -0.0116(6) 0.0015(5)
C9 0.050(3) 0.040(3) 0.050(3) -0.017(2) -0.015(3) -0.004(2)
C10 0.085(5) 0.041(3) 0.052(3) -0.017(3) -0.017(3) -0.010(3)
C11 0.107(7) 0.057(4) 0.066(5) -0.009(4) -0.013(5) -0.032(5)
C12 0.126(8) 0.045(4) 0.090(6) -0.018(4) -0.045(6) -0.011(4)
C13 0.099(6) 0.040(3) 0.096(6) -0.030(4) -0.041(5) 0.003(4)
C14 0.083(5) 0.046(4) 0.066(4) -0.027(3) -0.024(4) 0.001(3)
C15 0.040(3) 0.051(3) 0.052(3) -0.030(3) -0.011(3) 0.001(2)
C16 0.049(4) 0.057(4) 0.061(4) -0.024(3) -0.023(3) 0.007(3)
C17 0.046(4) 0.082(5) 0.093(6) -0.040(5) -0.031(4) 0.011(4)
C18 0.047(4) 0.118(8) 0.115(7) -0.060(6) -0.024(5) -0.006(5)
C19 0.051(4) 0.096(6) 0.084(6) -0.041(5) 0.002(4) -0.016(4)
C20 0.050(4) 0.062(4) 0.061(4) -0.028(3) -0.009(3) -0.007(3)
C21 0.054(4) 0.047(3) 0.045(3) -0.018(2) -0.023(3) 0.000(3)
C22 0.092(6) 0.078(5) 0.067(4) -0.040(4) -0.040(4) 0.015(4)
C23 0.134(10) 0.121(8) 0.074(6) -0.051(6) -0.057(6) 0.016(7)
C24 0.153(11) 0.090(7) 0.111(8) -0.028(6) -0.097(8) 0.000(7)
C25 0.081(6) 0.090(6) 0.094(6) -0.022(5) -0.058(5) 0.009(5)
C26 0.060(4) 0.076(5) 0.070(4) -0.016(4) -0.034(4) 0.006(4)
P2 0.0420(8) 0.0361(7) 0.0400(7) -0.0163(5) -0.0139(6) -0.0005(6)
C27 0.057(4) 0.049(3) 0.046(3) -0.018(3) -0.015(3) -0.005(3)
C28 0.089(6) 0.068(5) 0.051(4) -0.005(3) -0.030(4) -0.012(4)
C29 0.118(8) 0.092(6) 0.049(4) -0.016(4) -0.030(5) -0.005(6)
C30 0.143(10) 0.091(7) 0.050(4) -0.006(4) -0.017(5) -0.009(6)
C31 0.168(12) 0.097(8) 0.077(6) 0.000(6) -0.005(7) -0.073(8)
C32 0.164(10) 0.072(5) 0.057(4) -0.009(4) -0.013(5) -0.064(6)
C33 0.046(3) 0.047(3) 0.058(3) -0.028(3) -0.019(3) 0.000(3)
C34 0.042(3) 0.082(5) 0.075(4) -0.048(4) -0.015(3) 0.004(3)
C35 0.054(5) 0.152(10) 0.121(8) -0.089(8) -0.041(5) 0.020(5)
C36 0.087(7) 0.194(13) 0.149(10) -0.118(10) -0.084(7) 0.058(8)
C37 0.081(6) 0.115(7) 0.094(6) -0.067(6) -0.047(5) 0.013(5)
C38 0.063(4) 0.067(4) 0.058(4) -0.036(3) -0.030(3) 0.007(3)
C39 0.047(3) 0.040(3) 0.049(3) -0.018(2) -0.016(3) 0.004(2)
C40 0.061(4) 0.046(4) 0.096(5) -0.042(4) -0.020(4) 0.009(3)
C41 0.070(5) 0.076(5) 0.105(6) -0.062(5) -0.023(5) 0.017(4)
C42 0.070(5) 0.089(6) 0.095(6) -0.059(5) -0.023(5) 0.030(4)
C43 0.046(4) 0.082(5) 0.080(5) -0.039(4) -0.020(4) 0.012(4)
C44 0.049(4) 0.061(4) 0.069(4) -0.035(3) -0.023(3) 0.011(3)
O2 0.803(80) 0.271(33) 0.412(41) -0.138(30) -0.351(48) 0.018(40)
C53 0.612(65) 0.172(23) 0.170(23) -0.063(20) -0.142(35) -0.015(32)
C52 0.586(63) 0.158(22) 0.174(23) -0.016(19) -0.130(32) -0.063(31)
C51 0.497(61) 0.263(34) 0.452(63) -0.222(42) -0.342(56) 0.218(38)
C50 0.652(81) 0.200(29) 0.126(18) -0.019(19) -0.069(31) 0.007(40)

loop_
_atom_site_label
_atom_site_type_symbol
_atom_site_fract_x
_atom_site_fract_y
_atom_site_fract_z
_atom_site_U_iso_or_equiv
_atom_site_thermal_displace_type
_atom_site_occupancy
_atom_site_calc_flag
_atom_site_refinement_flags
_atom_site_disorder_group
Fe1 Fe 0.77233(8) 1.04917(8) -0.09755(7) 0.0538(3) Uani 1 d . .
C1 C 0.6200(10) 1.0704(12) -0.0307(16) 0.252(15) Uani 1 d D .
C2 C 0.6373(15) 1.0226(24) -0.1155(16) 0.258(15) Uani 1 d D .
C3 C 0.6874(14) 1.1218(14) -0.1960(12) 0.172(8) Uani 1 d D .
C4 C 0.7111(12) 1.1966(12) -0.1456(16) 0.205(11) Uani 1 d D .
C5 C 0.6769(11) 1.1589(13) -0.0306(11) 0.137(6) Uani 1 d D .
C8 C 0.8235(14) 0.9604(13) -0.1572(10) 0.143(6) Uani 1 d . .
C7 C 0.7955(5) 0.9551(5) 0.0219(4) 0.0461(13) Uani 1 d . .
C6 C 0.9047(5) 1.1086(5) -0.1350(4) 0.0491(14) Uani 1 d . .
N1 N 0.8099(5) 0.8993(4) 0.0956(4) 0.0523(13) Uani 1 d . .
N2 N 1.0158(4) 0.8543(4) 0.1590(4) 0.0537(13) Uani 1 d . .
O1 O 0.8601(12) 0.9148(16) -0.2020(9) 0.248(9) Uani 1 d . .
Cu1 Cu 0.85898(6) 0.81753(5) 0.21817(5) 0.0391(2) Uani 1 d . .
P1 P 0.79448(12) 0.91134(11) 0.32392(10) 0.0374(3) Uani 1 d . .
C9 C 0.8418(5) 1.0479(4) 0.2625(5) 0.0463(13) Uani 1 d . .
H9A H 0.9101(5) 1.0451(4) 0.2739(5) 0.056 Uiso 1 calc R .
C10 C 0.8677(7) 1.0885(5) 0.1475(5) 0.060(2) Uani 1 d . .
H10A H 0.9161(7) 1.0390(5) 0.1207(5) 0.072 Uiso 1 calc R .
H10B H 0.8023(7) 1.0934(5) 0.1319(5) 0.072 Uiso 1 calc R .
C11 C 0.9189(8) 1.1953(6) 0.0956(6) 0.081(3) Uani 1 d . .
H11A H 0.9884(8) 1.1892(6) 0.1044(6) 0.098 Uiso 1 calc R .
H11B H 0.9297(8) 1.2201(6) 0.0234(6) 0.098 Uiso 1 calc R .
C12 C 0.8495(9) 1.2725(6) 0.1394(7) 0.085(3) Uani 1 d . .
H12A H 0.7835(9) 1.2850(6) 0.1231(7) 0.102 Uiso 1 calc R .
H12B H 0.8860(9) 1.3383(6) 0.1089(7) 0.102 Uiso 1 calc R .
C13 C 0.8233(8) 1.2337(5) 0.2527(7) 0.075(2) Uani 1 d . .
H13A H 0.7752(8) 1.2839(5) 0.2786(7) 0.090 Uiso 1 calc R .
H13B H 0.8885(8) 1.2287(5) 0.2686(7) 0.090 Uiso 1 calc R .
C14 C 0.7714(7) 1.1277(5) 0.3050(6) 0.064(2) Uani 1 d . .
H14A H 0.7023(7) 1.1340(5) 0.2955(6) 0.076 Uiso 1 calc R .
H14B H 0.7596(7) 1.1039(5) 0.3774(6) 0.076 Uiso 1 calc R .
C15 C 0.6464(5) 0.9212(5) 0.3753(5) 0.0451(13) Uani 1 d . .
H15A H 0.6278(5) 0.9684(5) 0.4133(5) 0.054 Uiso 1 calc R .
C16 C 0.5991(5) 0.9671(5) 0.2894(5) 0.055(2) Uani 1 d . .
H16A H 0.6268(5) 1.0364(5) 0.2463(5) 0.065 Uiso 1 calc R .
H16B H 0.6205(5) 0.9236(5) 0.2483(5) 0.065 Uiso 1 calc R .
C17 C 0.4789(6) 0.9738(7) 0.3300(7) 0.070(2) Uani 1 d . .
H17A H 0.4576(6) 1.0215(7) 0.3668(7) 0.084 Uiso 1 calc R .
H17B H 0.4505(6) 1.0016(7) 0.2739(7) 0.084 Uiso 1 calc R .
C18 C 0.4334(7) 0.8692(8) 0.3989(8) 0.087(3) Uani 1 d . .
H18A H 0.4496(7) 0.8232(8) 0.3607(8) 0.105 Uiso 1 calc R .
H18B H 0.3561(7) 0.8762(8) 0.4259(8) 0.105 Uiso 1 calc R .
C19 C 0.4794(6) 0.8212(8) 0.4862(7) 0.079(2) Uani 1 d . .
H19A H 0.4563(6) 0.8631(8) 0.5288(7) 0.095 Uiso 1 calc R .
H19B H 0.4522(6) 0.7513(8) 0.5274(7) 0.095 Uiso 1 calc R .
C20 C 0.5997(5) 0.8157(6) 0.4470(5) 0.058(2) Uani 1 d . .
H20A H 0.6226(5) 0.7664(6) 0.4120(5) 0.070 Uiso 1 calc R .
H20B H 0.6269(5) 0.7901(6) 0.5039(5) 0.070 Uiso 1 calc R .
C21 C 0.8355(5) 0.8575(5) 0.4397(4) 0.0465(13) Uani 1 d . .
H21A H 0.8047(5) 0.7877(5) 0.4772(4) 0.056 Uiso 1 calc R .
C22 C 0.7980(8) 0.9126(7) 0.5152(6) 0.072(2) Uani 1 d . .
H22A H 0.8298(8) 0.9810(7) 0.4837(6) 0.087 Uiso 1 calc R .
H22B H 0.7208(8) 0.9229(7) 0.5337(6) 0.087 Uiso 1 calc R .
C23 C 0.8278(10) 0.8508(9) 0.6098(7) 0.100(3) Uani 1 d . .
H23A H 0.8032(10) 0.8888(9) 0.6561(7) 0.120 Uiso 1 calc R .
H23B H 0.7926(10) 0.7841(9) 0.6437(7) 0.120 Uiso 1 calc R .
C24 C 0.9458(11) 0.8326(9) 0.5846(9) 0.105(4) Uani 1 d . .
H24A H 0.9626(11) 0.7890(9) 0.6458(9) 0.126 Uiso 1 calc R .
H24B H 0.9806(11) 0.8990(9) 0.5577(9) 0.126 Uiso 1 calc R .
C25 C 0.9880(8) 0.7795(8) 0.5069(7) 0.085(3) Uani 1 d . .
H25A H 1.0656(8) 0.7742(8) 0.4871(7) 0.102 Uiso 1 calc R .
H25B H 0.9609(8) 0.7092(8) 0.5374(7) 0.102 Uiso 1 calc R .
C26 C 0.9551(6) 0.8391(7) 0.4143(6) 0.069(2) Uani 1 d . .
H26A H 0.9793(6) 0.8003(7) 0.3688(6) 0.083 Uiso 1 calc R .
H26B H 0.9900(6) 0.9060(7) 0.3790(6) 0.083 Uiso 1 calc R .
P2 P 0.83855(12) 0.64554(11) 0.25716(11) 0.0384(3) Uani 1 d . .
C27 C 0.7853(6) 0.5655(5) 0.3945(5) 0.0507(14) Uani 1 d . .
H27A H 0.7185(6) 0.6031(5) 0.4176(5) 0.061 Uiso 1 calc R .
C28 C 0.8488(7) 0.5717(6) 0.4552(5) 0.071(2) Uani 1 d . .
H28A H 0.8675(7) 0.6439(6) 0.4337(5) 0.086 Uiso 1 calc R .
H28B H 0.9148(7) 0.5309(6) 0.4420(5) 0.086 Uiso 1 calc R .
C29 C 0.7880(9) 0.5314(8) 0.5689(6) 0.088(3) Uani 1 d . .
H29A H 0.8351(9) 0.5306(8) 0.6053(6) 0.106 Uiso 1 calc R .
H29B H 0.7282(9) 0.5790(8) 0.5835(6) 0.106 Uiso 1 calc R .
C30 C 0.7480(11) 0.4268(8) 0.6052(7) 0.104(4) Uani 1 d . .
H30A H 0.7015(11) 0.4093(8) 0.6751(7) 0.125 Uiso 1 calc R .
H30B H 0.8080(11) 0.3771(8) 0.6041(7) 0.125 Uiso 1 calc R .
C31 C 0.6874(12) 0.4158(9) 0.5437(8) 0.126(5) Uani 1 d . .
H31A H 0.6195(12) 0.4540(9) 0.5563(8) 0.151 Uiso 1 calc R .
H31B H 0.6722(12) 0.3426(9) 0.5654(8) 0.151 Uiso 1 calc R .
C32 C 0.7494(10) 0.4572(7) 0.4288(6) 0.101(4) Uani 1 d . .
H32A H 0.8112(10) 0.4117(7) 0.4143(6) 0.122 Uiso 1 calc R .
H32B H 0.7037(10) 0.4562(7) 0.3917(6) 0.122 Uiso 1 calc R .
C33 C 0.7426(5) 0.6235(5) 0.2053(5) 0.0471(13) Uani 1 d . .
H33A H 0.7326(5) 0.5479(5) 0.2299(5) 0.056 Uiso 1 calc R .
C34 C 0.6343(5) 0.6754(6) 0.2444(6) 0.062(2) Uani 1 d . .
H34A H 0.6066(5) 0.6435(6) 0.3179(6) 0.074 Uiso 1 calc R .
H34B H 0.6443(5) 0.7491(6) 0.2269(6) 0.074 Uiso 1 calc R .
C35 C 0.5541(7) 0.6645(10) 0.2000(8) 0.095(3) Uani 1 d . .
H35A H 0.5401(7) 0.5910(10) 0.2216(8) 0.114 Uiso 1 calc R .
H35B H 0.4873(7) 0.6994(10) 0.2254(8) 0.114 Uiso 1 calc R .
C36 C 0.5938(9) 0.7107(11) 0.0868(10) 0.119(5) Uani 1 d . .
H36A H 0.6057(9) 0.7848(11) 0.0648(10) 0.143 Uiso 1 calc R .
H36B H 0.5405(9) 0.7030(11) 0.0603(10) 0.143 Uiso 1 calc R .
C37 C 0.6981(7) 0.6557(8) 0.0456(7) 0.083(3) Uani 1 d . .
H37A H 0.7244(7) 0.6871(8) -0.0279(7) 0.100 Uiso 1 calc R .
H37B H 0.6853(7) 0.5824(8) 0.0642(7) 0.100 Uiso 1 calc R .
C38 C 0.7824(6) 0.6648(6) 0.0889(5) 0.056(2) Uani 1 d . .
H38A H 0.8010(6) 0.7377(6) 0.0635(5) 0.068 Uiso 1 calc R .
H38B H 0.8466(6) 0.6257(6) 0.0654(5) 0.068 Uiso 1 calc R .
C39 C 0.9625(5) 0.5831(4) 0.1986(5) 0.0451(13) Uani 1 d . .
H39A H 0.9829(5) 0.6259(4) 0.1260(5) 0.054 Uiso 1 calc R .
C40 C 0.9588(6) 0.4727(5) 0.2036(7) 0.065(2) Uani 1 d . .
H40A H 0.9445(6) 0.4247(5) 0.2734(7) 0.078 Uiso 1 calc R .
H40B H 0.9009(6) 0.4681(5) 0.1810(7) 0.078 Uiso 1 calc R .
C41 C 1.0622(7) 0.4416(7) 0.1386(7) 0.078(2) Uani 1 d . .
H41A H 1.0591(7) 0.3694(7) 0.1461(7) 0.094 Uiso 1 calc R .
H41B H 1.0726(7) 0.4849(7) 0.0680(7) 0.094 Uiso 1 calc R .
C42 C 1.1548(7) 0.4531(7) 0.1666(7) 0.081(2) Uani 1 d . .
H42A H 1.2208(7) 0.4370(7) 0.1199(7) 0.097 Uiso 1 calc R .
H42B H 1.1489(7) 0.4034(7) 0.2344(7) 0.097 Uiso 1 calc R .
C43 C 1.1595(6) 0.5620(7) 0.1635(6) 0.068(2) Uani 1 d . .
H43A H 1.1729(6) 0.6113(7) 0.0943(6) 0.082 Uiso 1 calc R .
H43B H 1.2180(6) 0.5654(7) 0.1858(6) 0.082 Uiso 1 calc R .
C44 C 1.0555(5) 0.5919(6) 0.2313(6) 0.056(2) Uani 1 d . .
H44A H 1.0587(5) 0.6631(6) 0.2267(6) 0.068 Uiso 1 calc R .
H44B H 1.0444(5) 0.5458(6) 0.3013(6) 0.068 Uiso 1 calc R .
O2 O 0.4975(42) 0.3692(28) 0.2416(27) 0.449(24) Uani 1 d . .
C53 C 0.4775(38) 0.2688(24) 0.1634(26) 0.313(20) Uani 1 d . .
C52 C 0.4690(38) 0.2678(24) 0.2560(24) 0.312(20) Uani 1 d . .
C51 C 0.4519(41) 0.4241(29) 0.1647(45) 0.347(25) Uani 1 d . .
C50 C 0.5079(41) 0.3706(31) 0.1019(19) 0.358(27) Uani 1 d . .

loop_
_atom_type_symbol
_atom_type_description
_atom_type_scat_dispersion_real
_atom_type_scat_dispersion_imag
_atom_type_scat_source
C C 0.0033 0.0016 'International Tables Vol C Tables 4.2.6.8 and 6.1.1.4'
H H 0.0000 0.0000 'International Tables Vol C Tables 4.2.6.8 and 6.1.1.4'
N N 0.0061 0.0033 'International Tables Vol C Tables 4.2.6.8 and 6.1.1.4'
P P 0.1023 0.0942 'International Tables Vol C Tables 4.2.6.8 and 6.1.1.4'
Fe Fe 0.3463 0.8444 'International Tables Vol C Tables 4.2.6.8 and 6.1.1.4'
Cu Cu 0.3201 1.2651 'International Tables Vol C Tables 4.2.6.8 and 6.1.1.4'
O O 0.0106 0.0060 'International Tables Vol C Tables 4.2.6.8 and 6.1.1.4'

loop_
_geom_angle_atom_site_label_1
_geom_angle_atom_site_label_2
_geom_angle_atom_site_label_3
_geom_angle
_geom_angle_site_symmetry_1
_geom_angle_site_symmetry_3
_geom_angle_publ_flag
C8 Fe1 C7 91.4(6) . . ?
C8 Fe1 C6 95.0(6) . . ?
C7 Fe1 C6 88.9(3) . . ?
C8 Fe1 C1 124.8(9) . . ?
C7 Fe1 C1 94.1(6) . . ?
C6 Fe1 C1 139.9(7) . . ?
C8 Fe1 C4 131.8(8) . . ?
C7 Fe1 C4 136.8(6) . . ?
C6 Fe1 C4 87.8(5) . . ?
C1 Fe1 C4 63.2(7) . . ?
C8 Fe1 C2 80.8(11) . . ?
C7 Fe1 C2 113.7(7) . . ?
C6 Fe1 C2 157.0(7) . . ?
C1 Fe1 C2 47.1(6) . . ?
C4 Fe1 C2 78.6(10) . . ?
C8 Fe1 C3 89.6(8) . . ?
C7 Fe1 C3 156.1(6) . . ?
C6 Fe1 C3 114.8(6) . . ?
C1 Fe1 C3 66.1(8) . . ?
C4 Fe1 C3 47.1(5) . . ?
C2 Fe1 C3 43.0(6) . . ?
C8 Fe1 C5 167.2(7) . . ?
C7 Fe1 C5 95.2(4) . . ?
C6 Fe1 C5 96.1(4) . . ?
C1 Fe1 C5 43.9(5) . . ?
C4 Fe1 C5 42.5(5) . . ?
C2 Fe1 C5 86.5(9) . . ?
C3 Fe1 C5 79.9(6) . . ?
C5 C1 C2 131.7(14) . . ?
C5 C1 Fe1 74.8(9) . . ?
C2 C1 Fe1 68.8(7) . . ?
C3 C2 C1 90.0(17) . . ?
C3 C2 Fe1 69.2(7) . . ?
C1 C2 Fe1 64.1(7) . . ?
C2 C3 C4 110.6(15) . . ?
C2 C3 Fe1 67.8(6) . . ?
C4 C3 Fe1 65.8(6) . . ?
C5 C4 C3 117.8(14) . . ?
C5 C4 Fe1 73.1(9) . . ?
C3 C4 Fe1 67.1(6) . . ?
C4 C5 C1 86.1(13) . . ?
C4 C5 Fe1 64.5(8) . . ?
C1 C5 Fe1 61.4(8) . . ?
O1 C8 Fe1 172.2(18) . . ?
N1 C7 Fe1 178.4(6) . . ?
N2 C6 Fe1 178.8(6) 2_775 . ?
C7 N1 Cu1 169.3(5) . . ?
C6 N2 Cu1 164.8(6) 2_775 . ?
N2 Cu1 N1 100.5(2) . . ?
N2 Cu1 P2 111.3(2) . . ?
N1 Cu1 P2 107.6(2) . . ?
N2 Cu1 P1 100.8(2) . . ?
N1 Cu1 P1 105.5(2) . . ?
P2 Cu1 P1 127.78(6) . . ?
C15 P1 C9 106.0(3) . . ?
C15 P1 C21 103.4(3) . . ?
C9 P1 C21 103.8(3) . . ?
C15 P1 Cu1 115.1(2) . . ?
C9 P1 Cu1 113.0(2) . . ?
C21 P1 Cu1 114.5(2) . . ?
C14 C9 C10 109.9(5) . . ?
C14 C9 P1 116.5(4) . . ?
C10 C9 P1 112.1(4) . . ?
C11 C10 C9 112.3(6) . . ?
C12 C11 C10 110.7(7) . . ?
C11 C12 C13 111.6(7) . . ?
C12 C13 C14 112.2(6) . . ?
C13 C14 C9 110.8(6) . . ?
C20 C15 C16 110.6(5) . . ?
C20 C15 P1 111.0(4) . . ?
C16 C15 P1 110.4(4) . . ?
C17 C16 C15 111.0(6) . . ?
C18 C17 C16 111.1(7) . . ?
C17 C18 C19 111.0(7) . . ?
C20 C19 C18 111.0(7) . . ?
C19 C20 C15 111.8(6) . . ?
C26 C21 C22 108.6(6) . . ?
C26 C21 P1 111.8(5) . . ?
C22 C21 P1 119.3(5) . . ?
C23 C22 C21 111.7(7) . . ?
C24 C23 C22 111.0(9) . . ?
C23 C24 C25 110.8(8) . . ?
C26 C25 C24 111.6(8) . . ?
C25 C26 C21 112.5(7) . . ?
C39 P2 C33 103.0(3) . . ?
C39 P2 C27 109.1(3) . . ?
C33 P2 C27 103.0(3) . . ?
C39 P2 Cu1 112.0(2) . . ?
C33 P2 Cu1 112.5(2) . . ?
C27 P2 Cu1 116.1(2) . . ?
C32 C27 C28 111.0(7) . . ?
C32 C27 P2 120.9(5) . . ?
C28 C27 P2 113.7(5) . . ?
C27 C28 C29 112.4(7) . . ?
C30 C29 C28 112.4(8) . . ?
C29 C30 C31 113.4(8) . . ?
C30 C31 C32 112.5(10) . . ?
C27 C32 C31 111.0(8) . . ?
C34 C33 C38 110.1(6) . . ?
C34 C33 P2 109.5(4) . . ?
C38 C33 P2 112.2(4) . . ?
C35 C34 C33 111.7(6) . . ?
C36 C35 C34 111.4(8) . . ?
C35 C36 C37 110.0(9) . . ?
C36 C37 C38 110.2(7) . . ?
C37 C38 C33 112.2(6) . . ?
C40 C39 C44 109.8(5) . . ?
C40 C39 P2 118.9(5) . . ?
C44 C39 P2 112.4(4) . . ?
C41 C40 C39 111.0(6) . . ?
C42 C41 C40 111.6(7) . . ?
C41 C42 C43 111.9(7) . . ?
C42 C43 C44 110.6(7) . . ?
C43 C44 C39 109.7(6) . . ?
C51 O2 C52 95.4(33) . . ?
C52 C53 C50 101.5(27) . . ?
C53 C52 O2 107.2(26) . . ?
C50 C51 O2 95.9(29) . . ?
C51 C50 C53 101.6(33) . . ?

loop_
_geom_bond_atom_site_label_1
_geom_bond_atom_site_label_2
_geom_bond_distance
_geom_bond_site_symmetry_2
_geom_bond_publ_flag
Fe1 C8 1.718(14) . ?
Fe1 C7 1.868(6) . ?
Fe1 C6 1.876(7) . ?
Fe1 C1 1.955(12) . ?
Fe1 C4 2.027(13) . ?
Fe1 C2 2.028(13) . ?
Fe1 C3 2.047(11) . ?
Fe1 C5 2.15(2) . ?
C1 C5 1.54(2) . ?
C1 C2 1.59(2) . ?
C2 C3 1.49(2) . ?
C3 C4 1.63(2) . ?
C4 C5 1.52(2) . ?
C8 O1 1.05(2) . ?
C7 N1 1.145(8) . ?
C6 N2 1.133(8) 2_775 ?
N1 Cu1 2.034(5) . ?
N2 C6 1.133(8) 2_775 ?
N2 Cu1 2.026(6) . ?
Cu1 P2 2.262(2) . ?
Cu1 P1 2.296(2) . ?
P1 C15 1.854(6) . ?
P1 C9 1.857(6) . ?
P1 C21 1.859(6) . ?
C9 C14 1.522(9) . ?
C9 C10 1.526(9) . ?
C10 C11 1.522(9) . ?
C11 C12 1.496(13) . ?
C12 C13 1.503(12) . ?
C13 C14 1.516(10) . ?
C15 C20 1.511(9) . ?
C15 C16 1.518(9) . ?
C16 C17 1.503(10) . ?
C17 C18 1.488(12) . ?
C18 C19 1.525(13) . ?
C19 C20 1.504(10) . ?
C21 C26 1.510(10) . ?
C21 C22 1.512(9) . ?
C22 C23 1.511(11) . ?
C23 C24 1.49(2) . ?
C24 C25 1.519(14) . ?
C25 C26 1.502(10) . ?
P2 C39 1.835(6) . ?
P2 C33 1.840(6) . ?
P2 C27 1.857(6) . ?
C27 C32 1.486(10) . ?
C27 C28 1.487(10) . ?
C28 C29 1.526(10) . ?
C29 C30 1.454(14) . ?
C30 C31 1.49(2) . ?
C31 C32 1.542(12) . ?
C33 C34 1.533(9) . ?
C33 C38 1.533(9) . ?
C34 C35 1.506(10) . ?
C35 C36 1.49(2) . ?
C36 C37 1.524(13) . ?
C37 C38 1.533(10) . ?
C39 C40 1.512(8) . ?
C39 C44 1.530(9) . ?
C40 C41 1.494(10) . ?
C41 C42 1.493(12) . ?
C42 C43 1.504(12) . ?
C43 C44 1.510(9) . ?
O2 C51 1.40(4) . ?
O2 C52 1.43(4) . ?
C53 C52 1.36(3) . ?
C53 C50 1.38(4) . ?
C51 C50 1.37(4) . ?
